data_4034654
loop_
_publ_author_name
'Kumar, Manoj'
'Verma, Shalini'
'Mishra, Pawan K.'
'Verma, Akhilesh K.'

_publ_section_title
;
 Cu(II)-Mediated Ortho-C-H Amination of Arenes with Free Amines.
;
_journal_issue 12
_journal_name_full 'The Journal of organic chemistry'
_journal_page_first 8067
_journal_page_last 8079
_journal_paper_doi 10.1021/acs.joc.9b00931
_journal_volume 84
_journal_year 2019
_chemical_formula_sum 'C17 H19 N3 O3'
_chemical_formula_weight 313.35
_space_group_crystal_system orthorhombic
_space_group_IT_number 62
_space_group_name_Hall '-P 2ac 2n'
_space_group_name_H-M_alt 'P n m a'
_atom_sites_solution_hydrogens geom
_audit_creation_method SHELXL-2016/4
_cell_angle_alpha 90
_cell_angle_beta 90
_cell_angle_gamma 90
_cell_formula_units_Z 4
_cell_length_a 13.0333(3)
_cell_length_b 6.8004(2)
_cell_length_c 17.1688(4)
_cell_measurement_reflns_used 24
_cell_measurement_temperature 296(2)
_cell_measurement_theta_max 25.687
_cell_measurement_theta_min 2.373
_cell_volume 1521.70(7)
_computing_cell_refinement 'Bruker SAINT'
_computing_data_collection 'Bruker APEX3'
_computing_data_reduction 'Bruker SAINT'
_computing_molecular_graphics 'Ortep for Windows (Farrugia, 2012)'
_computing_structure_refinement 'SHELXL-2016/4 (Sheldrick, 2016)'
_computing_structure_solution 'SHELXT 2014/5 (Sheldrick, 2014)'
_diffrn_ambient_temperature 296(2)
_diffrn_measured_fraction_theta_full 0.997
_diffrn_measured_fraction_theta_max 0.997
_diffrn_measurement_device_type 'Bruker APEX-II CCD'
_diffrn_measurement_method '\f and \w scans'
_diffrn_radiation_type MoK\a
_diffrn_radiation_wavelength 0.71073
_diffrn_reflns_av_R_equivalents 0.0224
_diffrn_reflns_av_unetI/netI 0.0149
_diffrn_reflns_Laue_measured_fraction_full 0.997
_diffrn_reflns_Laue_measured_fraction_max 0.997
_diffrn_reflns_limit_h_max 15
_diffrn_reflns_limit_h_min -15
_diffrn_reflns_limit_k_max 8
_diffrn_reflns_limit_k_min -8
_diffrn_reflns_limit_l_max 20
_diffrn_reflns_limit_l_min -20
_diffrn_reflns_number 14037
_diffrn_reflns_point_group_measured_fraction_full 0.997
_diffrn_reflns_point_group_measured_fraction_max 0.997
_diffrn_reflns_theta_full 25.242
_diffrn_reflns_theta_max 25.687
_diffrn_reflns_theta_min 2.373
_exptl_absorpt_coefficient_mu 0.096
_exptl_crystal_colour colorless
_exptl_crystal_density_diffrn 1.368
_exptl_crystal_description Needle
_exptl_crystal_F_000 664
_exptl_crystal_size_max 0.06
_exptl_crystal_size_mid 0.03
_exptl_crystal_size_min 0.01
_refine_diff_density_max 0.205
_refine_diff_density_min -0.275
_refine_diff_density_rms 0.052
_refine_ls_extinction_method none
_refine_ls_goodness_of_fit_ref 1.073
_refine_ls_hydrogen_treatment constr
_refine_ls_matrix_type full
_refine_ls_number_parameters 134
_refine_ls_number_reflns 1568
_refine_ls_number_restraints 0
_refine_ls_restrained_S_all 1.073
_refine_ls_R_factor_all 0.0421
_refine_ls_R_factor_gt 0.0377
_refine_ls_shift/su_max 0.000
_refine_ls_shift/su_mean 0.000
_refine_ls_structure_factor_coef Fsqd
_refine_ls_weighting_details 'w=1/[\s^2^(Fo^2^)+(0.0462P)^2^+0.5742P] where P=(Fo^2^+2Fc^2^)/3'
_refine_ls_weighting_scheme calc
_refine_ls_wR_factor_gt 0.0935
_refine_ls_wR_factor_ref 0.0965
_reflns_Friedel_coverage 0.000
_reflns_number_gt 1415
_reflns_number_total 1568
_reflns_threshold_expression 'I > 2\s(I)'
_cod_data_source_file jo9b00931_si_004.cif
_cod_data_source_block AV-MD-225
_cod_database_code 4034654
_shelx_shelxl_version_number 2016/4
_shelx_space_group_comment
;
The symmetry employed for this shelxl refinement is uniquely defined
by the following loop, which should always be used as a source of
symmetry information in preference to the above space-group names.
They are only intended as comments.
;

loop_
_space_group_symop_operation_xyz
'x, y, z'
'-x+1/2, -y, z+1/2'
'-x, y+1/2, -z'
'x+1/2, -y+1/2, -z+1/2'
'-x, -y, -z'
'x-1/2, y, -z-1/2'
'x, -y-1/2, z'
'-x-1/2, y-1/2, z-1/2'

loop_
_atom_site_label
_atom_site_type_symbol
_atom_site_fract_x
_atom_site_fract_y
_atom_site_fract_z
_atom_site_U_iso_or_equiv
_atom_site_adp_type
_atom_site_occupancy
_atom_site_site_symmetry_order
_atom_site_calc_flag
_atom_site_refinement_flags_posn
_atom_site_refinement_flags_adp
_atom_site_refinement_flags_occupancy
O3 O 0.07200(9) 0.250000 0.50033(8) 0.0275(3) Uani 1 2 d S T P
O1 O 0.59769(9) 0.250000 0.48081(7) 0.0276(3) Uani 1 2 d S T P
N3 N 0.28168(10) 0.250000 0.54788(8) 0.0186(3) Uani 1 2 d S T P
N1 N 0.43338(10) 0.250000 0.43716(8) 0.0179(3) Uani 1 2 d S T P
H1 H 0.370176 0.250000 0.451556 0.022 Uiso 1 2 calc R U P
O2 O 0.27547(9) 0.250000 0.34944(8) 0.0452(5) Uani 1 2 d S T P
N2 N 0.36474(11) 0.250000 0.31430(8) 0.0268(4) Uani 1 2 d S T P
C7 C 0.36606(13) 0.250000 0.60289(9) 0.0187(4) Uani 1 2 d S T P
C8 C 0.45239(12) 0.250000 0.35799(10) 0.0182(4) Uani 1 2 d S T P
C2 C 0.46822(12) 0.250000 0.57730(9) 0.0175(4) Uani 1 2 d S T P
C1 C 0.50577(13) 0.250000 0.49461(9) 0.0176(4) Uani 1 2 d S T P
C9 C 0.54630(13) 0.250000 0.32018(10) 0.0218(4) Uani 1 2 d S T P
H9 H 0.606520 0.250000 0.349235 0.026 Uiso 1 2 calc R U P
C3 C 0.54573(13) 0.250000 0.63382(10) 0.0226(4) Uani 1 2 d S T P
H3 H 0.613989 0.250000 0.618031 0.027 Uiso 1 2 calc R U P
C6 C 0.34567(14) 0.250000 0.68235(10) 0.0245(4) Uani 1 2 d S T P
H6 H 0.277677 0.250000 0.698784 0.029 Uiso 1 2 calc R U P
C13 C 0.21691(9) 0.42667(19) 0.55518(7) 0.0235(3) Uani 1 1 d . . .
H13B H 0.258582 0.543839 0.549071 0.028 Uiso 1 1 calc R U .
H13A H 0.185452 0.430281 0.606358 0.028 Uiso 1 1 calc R U .
C5 C 0.42271(15) 0.250000 0.73817(10) 0.0266(4) Uani 1 2 d S T P
C14 C 0.13472(9) 0.4215(2) 0.49311(7) 0.0266(3) Uani 1 1 d . . .
H14B H 0.092109 0.537921 0.497524 0.032 Uiso 1 1 calc R U .
H14A H 0.166708 0.422845 0.442098 0.032 Uiso 1 1 calc R U .
C11 C 0.46168(15) 0.250000 0.19716(11) 0.0288(4) Uani 1 2 d S T P
H11 H 0.463800 0.250000 0.143021 0.035 Uiso 1 2 calc R U P
C4 C 0.52328(15) 0.250000 0.71228(10) 0.0267(4) Uani 1 2 d S T P
H4 H 0.576501 0.250000 0.748358 0.032 Uiso 1 2 calc R U P
C10 C 0.55148(14) 0.250000 0.24004(11) 0.0260(4) Uani 1 2 d S T P
H10 H 0.614766 0.250000 0.215015 0.031 Uiso 1 2 calc R U P
C12 C 0.36973(15) 0.250000 0.23547(10) 0.0324(5) Uani 1 2 d S T P
H12 H 0.309212 0.250000 0.206763 0.039 Uiso 1 2 calc R U P
C15 C 0.39592(19) 0.250000 0.82311(11) 0.0415(6) Uani 1 2 d S T P
H15A H 0.453956 0.206099 0.852825 0.062 Uiso 0.5 1 calc R U P
H15C H 0.339029 0.163138 0.831937 0.062 Uiso 0.5 1 calc R U P
H15B H 0.377613 0.380763 0.838950 0.062 Uiso 0.5 1 calc R U P

loop_
_atom_site_aniso_label
_atom_site_aniso_U_11
_atom_site_aniso_U_22
_atom_site_aniso_U_33
_atom_site_aniso_U_23
_atom_site_aniso_U_13
_atom_site_aniso_U_12
O3 0.0147(6) 0.0303(8) 0.0376(7) 0.000 0.0005(5) 0.000
O1 0.0151(6) 0.0398(8) 0.0278(7) 0.000 -0.0001(5) 0.000
N3 0.0145(7) 0.0214(8) 0.0200(7) 0.000 0.0005(5) 0.000
N1 0.0133(7) 0.0230(8) 0.0176(7) 0.000 0.0018(5) 0.000
O2 0.0143(6) 0.0992(14) 0.0222(7) 0.000 0.0023(5) 0.000
N2 0.0182(7) 0.0433(10) 0.0188(7) 0.000 0.0012(6) 0.000
C7 0.0216(9) 0.0154(8) 0.0192(8) 0.000 -0.0014(6) 0.000
C8 0.0190(8) 0.0162(9) 0.0193(8) 0.000 0.0006(6) 0.000
C2 0.0200(8) 0.0125(8) 0.0199(8) 0.000 -0.0022(6) 0.000
C1 0.0162(8) 0.0141(8) 0.0225(8) 0.000 -0.0007(6) 0.000
C9 0.0194(9) 0.0205(9) 0.0256(9) 0.000 0.0027(7) 0.000
C3 0.0221(9) 0.0183(9) 0.0275(9) 0.000 -0.0059(7) 0.000
C6 0.0278(9) 0.0236(10) 0.0220(9) 0.000 0.0031(7) 0.000
C13 0.0215(6) 0.0198(7) 0.0293(6) 0.0011(5) 0.0013(5) 0.0005(5)
C5 0.0406(11) 0.0195(9) 0.0197(9) 0.000 -0.0042(8) 0.000
C14 0.0191(6) 0.0267(7) 0.0339(7) 0.0052(6) -0.0001(5) 0.0016(6)
C11 0.0356(11) 0.0326(11) 0.0181(9) 0.000 0.0054(7) 0.000
C4 0.0339(10) 0.0215(10) 0.0248(9) 0.000 -0.0127(8) 0.000
C10 0.0266(10) 0.0241(10) 0.0274(9) 0.000 0.0091(7) 0.000
C12 0.0282(10) 0.0513(13) 0.0178(9) 0.000 -0.0029(7) 0.000
C15 0.0640(15) 0.0402(13) 0.0203(10) 0.000 -0.0011(10) 0.000

loop_
_atom_type_symbol
_atom_type_description
_atom_type_scat_dispersion_real
_atom_type_scat_dispersion_imag
_atom_type_scat_source
C C 0.0033 0.0016 'International Tables Vol C Tables 4.2.6.8 and 6.1.1.4'
H H 0.0000 0.0000 'International Tables Vol C Tables 4.2.6.8 and 6.1.1.4'
N N 0.0061 0.0033 'International Tables Vol C Tables 4.2.6.8 and 6.1.1.4'
O O 0.0106 0.0060 'International Tables Vol C Tables 4.2.6.8 and 6.1.1.4'

loop_
_geom_angle_atom_site_label_1
_geom_angle_atom_site_label_2
_geom_angle_atom_site_label_3
_geom_angle
_geom_angle_site_symmetry_1
_geom_angle_site_symmetry_3
C14 O3 C14 109.34(13) . 7_565
C7 N3 C13 112.29(8) . 7_565
C7 N3 C13 112.29(8) . .
C13 N3 C13 109.22(13) 7_565 .
C1 N1 C8 125.94(14) . .
C1 N1 H1 117.0 . .
C8 N1 H1 117.0 . .
O2 N2 C12 120.16(15) . .
O2 N2 C8 119.31(14) . .
C12 N2 C8 120.54(15) . .
C6 C7 C2 119.28(16) . .
C6 C7 N3 119.63(15) . .
C2 C7 N3 121.09(14) . .
N2 C8 N1 112.96(14) . .
N2 C8 C9 118.77(15) . .
N1 C8 C9 128.27(15) . .
C3 C2 C7 117.89(15) . .
C3 C2 C1 114.83(15) . .
C7 C2 C1 127.28(15) . .
O1 C1 N1 122.55(15) . .
O1 C1 C2 120.20(15) . .
N1 C1 C2 117.25(14) . .
C10 C9 C8 120.75(16) . .
C10 C9 H9 119.6 . .
C8 C9 H9 119.6 . .
C4 C3 C2 121.59(17) . .
C4 C3 H3 119.2 . .
C2 C3 H3 119.2 . .
C5 C6 C7 122.64(17) . .
C5 C6 H6 118.7 . .
C7 C6 H6 118.7 . .
N3 C13 C14 109.10(11) . .
N3 C13 H13B 109.9 . .
C14 C13 H13B 109.9 . .
N3 C13 H13A 109.9 . .
C14 C13 H13A 109.9 . .
H13B C13 H13A 108.3 . .
C4 C5 C6 117.60(16) . .
C4 C5 C15 122.20(18) . .
C6 C5 C15 120.20(18) . .
O3 C14 C13 111.29(11) . .
O3 C14 H14B 109.4 . .
C13 C14 H14B 109.4 . .
O3 C14 H14A 109.4 . .
C13 C14 H14A 109.4 . .
H14B C14 H14A 108.0 . .
C12 C11 C10 119.08(17) . .
C12 C11 H11 120.5 . .
C10 C11 H11 120.5 . .
C3 C4 C5 120.99(17) . .
C3 C4 H4 119.5 . .
C5 C4 H4 119.5 . .
C9 C10 C11 119.35(16) . .
C9 C10 H10 120.3 . .
C11 C10 H10 120.3 . .
N2 C12 C11 121.50(17) . .
N2 C12 H12 119.2 . .
C11 C12 H12 119.2 . .
C5 C15 H15A 109.5 . .
C5 C15 H15C 109.5 . .
H15A C15 H15C 109.5 . .
C5 C15 H15B 109.5 . .
H15A C15 H15B 109.5 . .
H15C C15 H15B 109.5 . .

loop_
_geom_bond_atom_site_label_1
_geom_bond_atom_site_label_2
_geom_bond_distance
_geom_bond_site_symmetry_2
O3 C14 1.4296(15) .
O3 C14 1.4296(15) 7_565
O1 C1 1.221(2) .
N3 C7 1.450(2) .
N3 C13 1.4737(14) 7_565
N3 C13 1.4737(14) .
N1 C1 1.365(2) .
N1 C8 1.382(2) .
N1 H1 0.8600 .
O2 N2 1.3106(19) .
N2 C12 1.355(2) .
N2 C8 1.367(2) .
C7 C6 1.390(2) .
C7 C2 1.402(2) .
C8 C9 1.385(2) .
C2 C3 1.401(2) .
C2 C1 1.502(2) .
C9 C10 1.378(3) .
C9 H9 0.9300 .
C3 C4 1.378(3) .
C3 H3 0.9300 .
C6 C5 1.388(2) .
C6 H6 0.9300 .
C13 C14 1.5114(17) .
C13 H13B 0.9700 .
C13 H13A 0.9700 .
C5 C4 1.384(3) .
C5 C15 1.500(3) .
C14 H14B 0.9700 .
C14 H14A 0.9700 .
C11 C12 1.367(3) .
C11 C10 1.383(3) .
C11 H11 0.9300 .
C4 H4 0.9300 .
C10 H10 0.9300 .
C12 H12 0.9300 .
C15 H15A 0.9600 .
C15 H15C 0.9600 .
C15 H15B 0.9600 .
